data_1555638
loop_
_publ_author_name
'Oyama, Hiromi'
'Akiyama, Midori'
'Nakano, Koji'
'Naito, Masanobu'
'Nobusawa, Kazuyuki'
'Nozaki, Kyoko'

_publ_section_title
;
 Synthesis and Properties of [7]Helicene-like Compounds Fused with a
 Fluorene Unit.
;
_journal_issue 15
_journal_name_full 'Organic letters'
_journal_page_first 3654
_journal_page_last 3657
_journal_paper_doi 10.1021/acs.orglett.6b01708
_journal_volume 18
_journal_year 2016
_chemical_formula_sum 'C41 H26'
_chemical_formula_weight 518.62
_space_group_IT_number 19
_space_group_name_Hall 'P 2ac 2ab'
_space_group_name_H-M_alt 'P 21 21 21'
_symmetry_cell_setting orthorhombic
_symmetry_space_group_name_H-M 'P 21 21 21'
_atom_sites_solution_hydrogens geom
_atom_sites_solution_primary direct
_atom_sites_solution_secondary difmap
_audit_creation_method SHELXL-97
_cell_angle_alpha 90.00
_cell_angle_beta 90.00
_cell_angle_gamma 90.00
_cell_formula_units_Z 4
_cell_length_a 9.8499(2)
_cell_length_b 11.1882(2)
_cell_length_c 24.6237(4)
_cell_measurement_reflns_used 23255
_cell_measurement_temperature 296(2)
_cell_measurement_theta_max 136.32
_cell_measurement_theta_min 7.18
_cell_volume 2713.60(9)
_computing_structure_refinement 'SHELXL-97 (Sheldrick, 1997)'
_computing_structure_solution 'SHELXS-97 (Sheldrick, 1990)'
_diffrn_ambient_temperature 296(2)
_diffrn_measured_fraction_theta_full 1.000
_diffrn_measured_fraction_theta_max 1.000
_diffrn_measurement_device_type 'Rigaku Saturn724+ (4x4 bin mode)'
_diffrn_radiation_monochromator graphite
_diffrn_radiation_source 'fine-focus sealed tube'
_diffrn_radiation_type CuK\a
_diffrn_radiation_wavelength 1.54187
_diffrn_reflns_av_R_equivalents 0.0336
_diffrn_reflns_av_sigmaI/netI 0.0389
_diffrn_reflns_limit_h_max 11
_diffrn_reflns_limit_h_min -11
_diffrn_reflns_limit_k_max 13
_diffrn_reflns_limit_k_min -13
_diffrn_reflns_limit_l_max 29
_diffrn_reflns_limit_l_min -29
_diffrn_reflns_number 31160
_diffrn_reflns_theta_full 66.97
_diffrn_reflns_theta_max 66.97
_diffrn_reflns_theta_min 3.59
_exptl_absorpt_coefficient_mu 0.546
_exptl_absorpt_correction_T_max 0.9474
_exptl_absorpt_correction_T_min 0.9474
_exptl_absorpt_correction_type empirical
_exptl_crystal_colour colorless
_exptl_crystal_density_diffrn 1.269
_exptl_crystal_density_method 'not measured'
_exptl_crystal_description block
_exptl_crystal_F_000 1088
_exptl_crystal_size_max 0.10
_exptl_crystal_size_mid 0.10
_exptl_crystal_size_min 0.10
_refine_diff_density_max 0.359
_refine_diff_density_min -0.312
_refine_diff_density_rms 0.084
_refine_ls_abs_structure_details 'Flack H D (1983), Acta Cryst. A39, 876-881'
_refine_ls_abs_structure_Flack -1(4)
_refine_ls_extinction_coef 0.0063(10)
_refine_ls_extinction_expression Fc^*^=kFc[1+0.001xFc^2^\l^3^/sin(2\q)]^-1/4^
_refine_ls_extinction_method SHELXL
_refine_ls_goodness_of_fit_ref 1.777
_refine_ls_hydrogen_treatment mixed
_refine_ls_matrix_type full
_refine_ls_number_parameters 371
_refine_ls_number_reflns 4830
_refine_ls_number_restraints 0
_refine_ls_restrained_S_all 1.777
_refine_ls_R_factor_all 0.1146
_refine_ls_R_factor_gt 0.0758
_refine_ls_shift/su_max 0.000
_refine_ls_shift/su_mean 0.000
_refine_ls_structure_factor_coef Fsqd
_refine_ls_weighting_details 'calc w=1/[\s^2^(Fo^2^)+(0.1000P)^2^+0.0000P] where P=(Fo^2^+2Fc^2^)/3'
_refine_ls_weighting_scheme calc
_refine_ls_wR_factor_gt 0.1882
_refine_ls_wR_factor_ref 0.2675
_reflns_number_gt 3175
_reflns_number_total 4830
_reflns_threshold_expression >2sigma(I)
_cod_data_source_file ol6b01708_si_004.cif
_cod_data_source_block 3c
_cod_database_code 1555638

loop_
_symmetry_equiv_pos_as_xyz
'x, y, z'
'-x+1/2, -y, z+1/2'
'x+1/2, -y+1/2, -z'
'-x, y+1/2, -z+1/2'

loop_
_atom_site_label
_atom_site_type_symbol
_atom_site_fract_x
_atom_site_fract_y
_atom_site_fract_z
_atom_site_U_iso_or_equiv
_atom_site_adp_type
_atom_site_occupancy
_atom_site_symmetry_multiplicity
_atom_site_calc_flag
_atom_site_refinement_flags
C1 C 0.7236(5) 0.0559(5) 0.29664(18) 0.0445(11) Uani 1 1 d .
C2 C 0.6553(5) -0.0829(5) 0.1602(2) 0.0508(12) Uani 1 1 d .
C3 C 0.8687(5) -0.0014(4) 0.17706(19) 0.0449(12) Uani 1 1 d .
C4 C 0.6687(5) 0.0456(5) 0.3500(2) 0.0500(12) Uani 1 1 d .
C5 C 0.9998(5) 0.0259(5) 0.1986(2) 0.0482(12) Uani 1 1 d .
C6 C 1.0958(5) 0.0794(5) 0.1634(2) 0.0497(12) Uani 1 1 d .
C7 C 0.8454(5) 0.2339(5) 0.3272(2) 0.0547(13) Uani 1 1 d .
H1 H 0.9033 0.2972 0.3194 0.082 Uiso 1 1 calc R
C8 C 0.6790(5) -0.0263(4) 0.25500(19) 0.0464(12) Uani 1 1 d .
C9 C 1.0461(4) -0.0053(5) 0.2530(2) 0.0468(12) Uani 1 1 d .
C10 C 1.2464(5) 0.1206(5) 0.2392(2) 0.0568(14) Uani 1 1 d .
H2 H 1.3201 0.1617 0.2536 0.085 Uiso 1 1 calc R
C11 C 1.1659(5) 0.0483(5) 0.2735(2) 0.0501(12) Uani 1 1 d .
C12 C 0.7357(5) -0.0355(5) 0.20154(19) 0.0473(12) Uani 1 1 d .
C13 C 1.2176(5) 0.1307(5) 0.1857(2) 0.0551(13) Uani 1 1 d .
H3 H 1.2772 0.1714 0.1630 0.083 Uiso 1 1 calc R
C14 C 0.5622(5) -0.0972(5) 0.2658(2) 0.0479(12) Uani 1 1 d .
C15 C 0.7189(5) -0.0625(5) 0.1038(2) 0.0501(13) Uani 1 1 d .
C16 C 0.5326(5) -0.1417(5) 0.1710(2) 0.0577(14) Uani 1 1 d .
H4 H 0.4796 -0.1715 0.1428 0.086 Uiso 1 1 calc R
C17 C 1.0309(5) -0.1250(5) 0.3350(2) 0.0538(13) Uani 1 1 d .
H5 H 0.9889 -0.1850 0.3551 0.081 Uiso 1 1 calc R
C18 C 0.8106(5) 0.1538(5) 0.2868(2) 0.0508(13) Uani 1 1 d .
H6 H 0.8455 0.1648 0.2521 0.076 Uiso 1 1 calc R
C19 C 0.8535(5) -0.0037(4) 0.1201(2) 0.0492(13) Uani 1 1 d .
C20 C 0.5355(6) 0.1021(5) 0.0914(2) 0.0595(15) Uani 1 1 d .
H7 H 0.5162 0.0980 0.1284 0.089 Uiso 1 1 calc R
C21 C 0.4928(5) -0.1541(5) 0.2235(2) 0.0593(15) Uani 1 1 d .
H8 H 0.4178 -0.2014 0.2315 0.089 Uiso 1 1 calc R
C22 C 0.9840(5) -0.0962(5) 0.2847(2) 0.0503(13) Uani 1 1 d .
H9 H 0.9095 -0.1370 0.2707 0.075 Uiso 1 1 calc R
C23 C 0.5659(5) -0.0410(5) 0.3611(2) 0.0592(14) Uani 1 1 d .
H10 H 0.5353 -0.0522 0.3964 0.089 Uiso 1 1 calc R
C24 C 1.0703(6) 0.0867(5) 0.1071(2) 0.0568(14) Uani 1 1 d .
H11 H 1.1328 0.1237 0.0843 0.085 Uiso 1 1 calc R
C25 C 0.5134(5) -0.1061(5) 0.3204(2) 0.0553(14) Uani 1 1 d .
H12 H 0.4429 -0.1589 0.3279 0.083 Uiso 1 1 calc R
C26 C 1.2086(5) 0.0212(5) 0.3264(2) 0.0577(14) Uani 1 1 d .
H13 H 1.2824 0.0615 0.3413 0.087 Uiso 1 1 calc R
C27 C 0.7945(5) 0.2205(6) 0.3793(2) 0.0567(14) Uani 1 1 d .
H14 H 0.8202 0.2733 0.4066 0.085 Uiso 1 1 calc R
C28 C 0.7069(6) 0.1298(6) 0.3905(2) 0.0585(14) Uani 1 1 d .
H15 H 0.6713 0.1227 0.4253 0.088 Uiso 1 1 calc R
C29 C 1.1427(6) -0.0640(6) 0.3564(2) 0.0638(15) Uani 1 1 d .
H16 H 1.1726 -0.0814 0.3914 0.096 Uiso 1 1 calc R
C30 C 0.6361(5) 0.0282(5) 0.0701(2) 0.0559(14) Uani 1 1 d .
C31 C 0.8581(5) -0.2414(5) 0.0759(2) 0.0557(14) Uani 1 1 d .
H17 H 0.9313 -0.2100 0.0950 0.084 Uiso 1 1 calc R
C32 C 0.6626(6) 0.0390(5) 0.0150(2) 0.0632(15) Uani 1 1 d .
H18 H 0.7294 -0.0089 -0.0005 0.095 Uiso 1 1 calc R
C33 C 0.9539(5) 0.0394(5) 0.0862(2) 0.0558(14) Uani 1 1 d .
H19 H 0.9421 0.0362 0.0487 0.084 Uiso 1 1 calc R
C34 C 0.7371(5) -0.1783(5) 0.0746(2) 0.0539(13) Uani 1 1 d .
C35 C 0.6452(6) -0.3399(5) 0.0193(2) 0.0634(15) Uani 1 1 d .
H20 H 0.5727 -0.3725 0.0002 0.095 Uiso 1 1 calc R
C36 C 0.4926(7) 0.1898(5) 0.0046(2) 0.0691(17) Uani 1 1 d .
H21 H 0.4448 0.2432 -0.0172 0.104 Uiso 1 1 calc R
C37 C 0.8734(6) -0.3506(6) 0.0493(2) 0.0680(16) Uani 1 1 d .
H22 H 0.9561 -0.3907 0.0507 0.102 Uiso 1 1 calc R
C38 C 0.5926(7) 0.1190(6) -0.0179(2) 0.0702(17) Uani 1 1 d .
H23 H 0.6129 0.1247 -0.0547 0.105 Uiso 1 1 calc R
C39 C 0.4634(6) 0.1815(5) 0.0594(2) 0.0634(15) Uani 1 1 d .
H24 H 0.3959 0.2289 0.0746 0.095 Uiso 1 1 calc R
C40 C 0.6290(6) -0.2319(5) 0.0457(2) 0.0625(16) Uani 1 1 d .
H25 H 0.5453 -0.1935 0.0443 0.094 Uiso 1 1 calc R
C41 C 0.7656(7) -0.3993(5) 0.0209(2) 0.0649(16) Uani 1 1 d .
H26 H 0.7754 -0.4720 0.0030 0.097 Uiso 1 1 calc R

loop_
_atom_site_aniso_label
_atom_site_aniso_U_11
_atom_site_aniso_U_22
_atom_site_aniso_U_33
_atom_site_aniso_U_23
_atom_site_aniso_U_13
_atom_site_aniso_U_12
C1 0.035(3) 0.054(3) 0.045(3) 0.001(2) 0.003(2) -0.002(2)
C2 0.046(3) 0.058(3) 0.048(3) -0.001(2) -0.001(2) 0.003(3)
C3 0.047(3) 0.039(3) 0.048(3) 0.005(2) -0.002(2) -0.004(2)
C4 0.039(3) 0.061(3) 0.050(3) 0.005(3) 0.002(2) -0.005(3)
C5 0.039(3) 0.050(3) 0.055(3) -0.001(2) 0.010(2) -0.007(2)
C6 0.049(3) 0.046(3) 0.054(3) -0.008(2) 0.004(2) -0.001(2)
C7 0.053(3) 0.055(3) 0.056(3) -0.003(3) 0.002(3) 0.001(3)
C8 0.040(3) 0.049(3) 0.051(3) 0.002(2) 0.004(2) 0.004(2)
C9 0.032(3) 0.055(3) 0.053(3) 0.001(2) 0.003(2) 0.003(2)
C10 0.041(3) 0.058(3) 0.072(4) -0.005(3) 0.004(3) -0.013(2)
C11 0.034(3) 0.060(3) 0.056(3) -0.004(3) 0.002(2) -0.001(2)
C12 0.040(3) 0.051(3) 0.051(3) 0.004(2) -0.002(2) -0.008(2)
C13 0.045(3) 0.054(3) 0.067(3) 0.003(3) 0.005(3) -0.004(3)
C14 0.035(2) 0.052(3) 0.057(3) 0.003(2) -0.001(2) -0.004(2)
C15 0.054(3) 0.044(3) 0.052(3) -0.008(2) -0.013(2) 0.002(3)
C16 0.042(3) 0.058(3) 0.073(4) 0.000(3) 0.000(3) -0.010(3)
C17 0.053(3) 0.054(3) 0.055(3) -0.004(3) -0.002(3) 0.001(3)
C18 0.039(3) 0.048(3) 0.065(3) -0.001(3) 0.004(2) -0.001(2)
C19 0.048(3) 0.049(3) 0.050(3) -0.006(2) 0.002(2) -0.001(3)
C20 0.054(3) 0.060(4) 0.065(4) -0.004(3) -0.005(3) 0.002(3)
C21 0.045(3) 0.062(3) 0.071(4) 0.002(3) -0.004(3) -0.010(3)
C22 0.043(3) 0.054(3) 0.054(3) 0.007(2) 0.002(2) -0.002(2)
C23 0.048(3) 0.063(3) 0.067(3) 0.007(3) 0.005(3) -0.002(3)
C24 0.056(3) 0.058(3) 0.056(3) -0.005(3) 0.002(3) -0.009(3)
C25 0.044(3) 0.051(3) 0.071(4) 0.006(3) 0.006(3) -0.004(3)
C26 0.046(3) 0.053(3) 0.074(4) -0.007(3) -0.010(3) 0.003(3)
C27 0.048(3) 0.072(4) 0.050(3) -0.002(3) 0.001(2) -0.001(3)
C28 0.048(3) 0.072(4) 0.055(3) 0.003(3) -0.001(3) 0.007(3)
C29 0.059(4) 0.073(4) 0.059(3) -0.003(3) -0.007(3) -0.002(3)
C30 0.065(3) 0.059(3) 0.044(3) -0.004(2) -0.006(3) 0.002(3)
C31 0.053(3) 0.053(3) 0.062(3) -0.011(3) 0.005(3) 0.001(3)
C32 0.072(4) 0.059(3) 0.059(3) -0.004(3) -0.013(3) 0.006(3)
C33 0.059(3) 0.052(3) 0.057(3) -0.001(3) 0.011(3) 0.007(3)
C34 0.053(3) 0.050(3) 0.059(3) -0.004(3) -0.001(3) 0.004(3)
C35 0.069(4) 0.054(3) 0.068(3) -0.009(3) -0.012(3) 0.001(3)
C36 0.080(4) 0.065(4) 0.062(4) 0.000(3) -0.005(3) 0.009(3)
C37 0.065(4) 0.061(4) 0.077(4) -0.002(3) 0.007(3) 0.002(3)
C38 0.086(5) 0.067(4) 0.057(3) -0.002(3) -0.016(3) 0.000(4)
C39 0.064(4) 0.055(3) 0.070(4) -0.005(3) -0.005(3) 0.014(3)
C40 0.060(4) 0.059(4) 0.068(4) -0.011(3) -0.013(3) -0.001(3)
C41 0.078(4) 0.055(3) 0.062(3) -0.005(3) -0.004(3) -0.001(3)

loop_
_atom_type_symbol
_atom_type_description
_atom_type_scat_dispersion_real
_atom_type_scat_dispersion_imag
_atom_type_scat_source
C C 0.0181 0.0091 'International Tables Vol C Tables 4.2.6.8 and 6.1.1.4'
H H 0.0000 0.0000 'International Tables Vol C Tables 4.2.6.8 and 6.1.1.4'

loop_
_geom_angle_atom_site_label_1
_geom_angle_atom_site_label_2
_geom_angle_atom_site_label_3
_geom_angle
C18 C1 C4 116.8(5)
C18 C1 C8 123.8(4)
C4 C1 C8 119.2(4)
C12 C2 C16 122.0(5)
C12 C2 C15 111.7(4)
C16 C2 C15 126.2(5)
C19 C3 C5 117.9(4)
C19 C3 C12 107.7(4)
C5 C3 C12 134.3(4)
C28 C4 C1 119.5(5)
C28 C4 C23 120.2(5)
C1 C4 C23 120.0(5)
C6 C5 C3 117.9(4)
C6 C5 C9 117.0(4)
C3 C5 C9 124.9(4)
C24 C6 C5 120.4(5)
C24 C6 C13 119.9(5)
C5 C6 C13 119.6(4)
C18 C7 C27 120.4(5)
C14 C8 C12 116.5(5)
C14 C8 C1 117.9(4)
C12 C8 C1 125.4(5)
C11 C9 C22 117.8(5)
C11 C9 C5 119.1(5)
C22 C9 C5 122.8(5)
C13 C10 C11 120.9(5)
C26 C11 C10 120.8(5)
C26 C11 C9 119.3(5)
C10 C11 C9 119.8(5)
C2 C12 C8 118.4(4)
C2 C12 C3 107.5(4)
C8 C12 C3 134.0(4)
C10 C13 C6 120.8(5)
C21 C14 C8 120.6(5)
C21 C14 C25 120.2(5)
C8 C14 C25 119.1(5)
C34 C15 C19 113.2(4)
C34 C15 C2 110.8(4)
C19 C15 C2 100.4(4)
C34 C15 C30 112.0(4)
C19 C15 C30 108.4(4)
C2 C15 C30 111.6(4)
C21 C16 C2 118.5(5)
C22 C17 C29 119.6(5)
C7 C18 C1 122.1(5)
C33 C19 C3 121.2(5)
C33 C19 C15 127.7(4)
C3 C19 C15 111.0(4)
C39 C20 C30 122.0(5)
C16 C21 C14 121.4(5)
C17 C22 C9 121.5(5)
C25 C23 C4 119.9(5)
C33 C24 C6 119.9(5)
C23 C25 C14 122.3(5)
C29 C26 C11 120.6(5)
C28 C27 C7 119.8(5)
C27 C28 C4 121.4(5)
C26 C29 C17 120.7(5)
C32 C30 C20 116.8(5)
C32 C30 C15 119.0(5)
C20 C30 C15 124.2(5)
C34 C31 C37 122.0(5)
C30 C32 C38 122.2(6)
C24 C33 C19 120.6(5)
C31 C34 C40 116.3(5)
C31 C34 C15 122.4(5)
C40 C34 C15 121.4(5)
C41 C35 C40 121.0(6)
C38 C36 C39 120.1(6)
C41 C37 C31 119.9(6)
C36 C38 C32 119.4(6)
C36 C39 C20 119.5(6)
C35 C40 C34 121.4(5)
C35 C41 C37 119.5(5)

loop_
_geom_bond_atom_site_label_1
_geom_bond_atom_site_label_2
_geom_bond_distance
C1 C18 1.412(7)
C1 C4 1.425(6)
C1 C8 1.445(7)
C2 C12 1.394(7)
C2 C16 1.401(7)
C2 C15 1.540(7)
C3 C19 1.411(7)
C3 C5 1.429(6)
C3 C12 1.491(7)
C4 C28 1.423(8)
C4 C23 1.428(7)
C5 C6 1.414(6)
C5 C9 1.459(7)
C6 C24 1.411(7)
C6 C13 1.438(7)
C7 C18 1.381(7)
C7 C27 1.386(7)
C8 C14 1.423(7)
C8 C12 1.434(7)
C9 C11 1.417(7)
C9 C22 1.420(7)
C10 C13 1.353(7)
C10 C11 1.413(7)
C11 C26 1.402(7)
C14 C21 1.399(6)
C14 C25 1.430(7)
C15 C34 1.493(7)
C15 C19 1.533(7)
C15 C30 1.544(7)
C16 C21 1.358(7)
C17 C22 1.362(6)
C17 C29 1.398(7)
C19 C33 1.382(7)
C20 C39 1.384(7)
C20 C30 1.394(7)
C23 C25 1.343(7)
C24 C33 1.363(7)
C26 C29 1.370(8)
C27 C28 1.359(8)
C30 C32 1.387(7)
C31 C34 1.386(7)
C31 C37 1.394(8)
C32 C38 1.390(8)
C34 C40 1.415(7)
C35 C41 1.360(8)
C35 C40 1.381(8)
C36 C38 1.379(8)
C36 C39 1.383(8)
C37 C41 1.383(8)

loop_
_geom_torsion_atom_site_label_1
_geom_torsion_atom_site_label_2
_geom_torsion_atom_site_label_3
_geom_torsion_atom_site_label_4
_geom_torsion
C18 C1 C4 C28 -2.3(7)
C8 C1 C4 C28 -176.9(4)
C18 C1 C4 C23 171.4(5)
C8 C1 C4 C23 -3.2(7)
C19 C3 C5 C6 16.5(7)
C12 C3 C5 C6 -166.8(5)
C19 C3 C5 C9 -158.6(5)
C12 C3 C5 C9 18.2(9)
C3 C5 C6 C24 -10.4(7)
C9 C5 C6 C24 165.1(5)
C3 C5 C6 C13 167.2(5)
C9 C5 C6 C13 -17.4(7)
C18 C1 C8 C14 -161.2(5)
C4 C1 C8 C14 13.0(7)
C18 C1 C8 C12 13.1(8)
C4 C1 C8 C12 -172.7(5)
C6 C5 C9 C11 18.2(7)
C3 C5 C9 C11 -166.6(5)
C6 C5 C9 C22 -155.4(5)
C3 C5 C9 C22 19.7(8)
C13 C10 C11 C26 168.9(5)
C13 C10 C11 C9 -6.0(8)
C22 C9 C11 C26 -7.9(7)
C5 C9 C11 C26 178.1(5)
C22 C9 C11 C10 167.1(5)
C5 C9 C11 C10 -6.8(7)
C16 C2 C12 C8 -12.2(8)
C15 C2 C12 C8 168.1(4)
C16 C2 C12 C3 169.2(5)
C15 C2 C12 C3 -10.5(6)
C14 C8 C12 C2 18.1(7)
C1 C8 C12 C2 -156.3(5)
C14 C8 C12 C3 -163.8(5)
C1 C8 C12 C3 21.8(9)
C19 C3 C12 C2 13.3(6)
C5 C3 C12 C2 -163.7(5)
C19 C3 C12 C8 -164.9(6)
C5 C3 C12 C8 18.1(10)
C11 C10 C13 C6 7.1(8)
C24 C6 C13 C10 -177.4(6)
C5 C6 C13 C10 5.0(8)
C12 C8 C14 C21 -11.7(7)
C1 C8 C14 C21 163.1(5)
C12 C8 C14 C25 170.5(5)
C1 C8 C14 C25 -14.6(7)
C12 C2 C15 C34 123.7(5)
C16 C2 C15 C34 -56.0(7)
C12 C2 C15 C19 3.8(5)
C16 C2 C15 C19 -175.8(5)
C12 C2 C15 C30 -110.8(5)
C16 C2 C15 C30 69.5(6)
C12 C2 C16 C21 -1.1(8)
C15 C2 C16 C21 178.6(5)
C27 C7 C18 C1 -0.3(8)
C4 C1 C18 C7 2.3(7)
C8 C1 C18 C7 176.6(5)
C5 C3 C19 C33 -11.3(7)
C12 C3 C19 C33 171.1(5)
C5 C3 C19 C15 166.5(4)
C12 C3 C19 C15 -11.0(5)
C34 C15 C19 C33 64.3(7)
C2 C15 C19 C33 -177.6(5)
C30 C15 C19 C33 -60.5(7)
C34 C15 C19 C3 -113.4(5)
C2 C15 C19 C3 4.7(5)
C30 C15 C19 C3 121.7(5)
C2 C16 C21 C14 8.0(8)
C8 C14 C21 C16 -1.4(8)
C25 C14 C21 C16 176.3(5)
C29 C17 C22 C9 0.2(8)
C11 C9 C22 C17 5.1(7)
C5 C9 C22 C17 178.8(5)
C28 C4 C23 C25 168.4(5)
C1 C4 C23 C25 -5.3(8)
C5 C6 C24 C33 -1.6(8)
C13 C6 C24 C33 -179.1(5)
C4 C23 C25 C14 3.6(8)
C21 C14 C25 C23 -171.2(5)
C8 C14 C25 C23 6.5(8)
C10 C11 C26 C29 -169.2(5)
C9 C11 C26 C29 5.8(8)
C18 C7 C27 C28 -1.8(8)
C7 C27 C28 C4 1.8(8)
C1 C4 C28 C27 0.3(8)
C23 C4 C28 C27 -173.4(5)
C11 C26 C29 C17 -0.5(8)
C22 C17 C29 C26 -2.6(8)
C39 C20 C30 C32 1.0(8)
C39 C20 C30 C15 -179.6(5)
C34 C15 C30 C32 -42.4(7)
C19 C15 C30 C32 83.2(6)
C2 C15 C30 C32 -167.2(5)
C34 C15 C30 C20 138.2(5)
C19 C15 C30 C20 -96.2(6)
C2 C15 C30 C20 13.4(7)
C20 C30 C32 C38 -0.3(8)
C15 C30 C32 C38 -179.7(5)
C6 C24 C33 C19 7.3(8)
C3 C19 C33 C24 -0.7(8)
C15 C19 C33 C24 -178.2(5)
C37 C31 C34 C40 1.1(8)
C37 C31 C34 C15 178.8(5)
C19 C15 C34 C31 17.2(7)
C2 C15 C34 C31 -94.7(6)
C30 C15 C34 C31 140.1(5)
C19 C15 C34 C40 -165.3(5)
C2 C15 C34 C40 82.9(6)
C30 C15 C34 C40 -42.4(7)
C34 C31 C37 C41 -0.4(8)
C39 C36 C38 C32 0.4(9)
C30 C32 C38 C36 -0.4(9)
C38 C36 C39 C20 0.2(9)
C30 C20 C39 C36 -1.0(8)
C41 C35 C40 C34 0.8(9)
C31 C34 C40 C35 -1.3(8)
C15 C34 C40 C35 -179.0(5)
C40 C35 C41 C37 0.0(9)
C31 C37 C41 C35 -0.2(9)
